data_7715412
loop_
_publ_author_name
'Xue, Tianjiao'
'Ding, You-Song'
'Zheng, Zhiping'

_publ_section_title
;
 A tetravalent praseodymium complex with field-induced slow magnetic
 relaxation.
;
_journal_issue 13
_journal_name_full 'Dalton transactions (Cambridge, England : 2003)'
_journal_page_first 5779
_journal_page_last 5783
_journal_paper_doi 10.1039/d4dt00052h
_journal_volume 53
_journal_year 2024
_chemical_formula_moiety 'C84 H72 N2 O6 Pr Si4, 2(C7 H8)'
_chemical_formula_sum 'C98 H88 N2 O6 Pr Si4'
_chemical_formula_weight 1642.97
_space_group_crystal_system monoclinic
_space_group_IT_number 14
_space_group_name_Hall '-P 2ybc'
_space_group_name_H-M_alt 'P 1 21/c 1'
_atom_sites_solution_hydrogens geom
_atom_sites_solution_primary dual
_audit_creation_date 2023-08-30
_audit_creation_method
;
Olex2 1.3
(compiled 2020.11.12 svn.r5f609507 for OlexSys, GUI svn.r6408)
;
_audit_update_record
;
2024-01-05 deposited with the CCDC.	2024-03-06 downloaded from the CCDC.
;
_cell_angle_alpha 90
_cell_angle_beta 102.266(2)
_cell_angle_gamma 90
_cell_formula_units_Z 4
_cell_length_a 19.0038(11)
_cell_length_b 18.2175(9)
_cell_length_c 24.5942(12)
_cell_measurement_reflns_used 9959
_cell_measurement_temperature 100.0
_cell_measurement_theta_max 27.52
_cell_measurement_theta_min 2.46
_cell_volume 8320.2(8)
_computing_cell_refinement 'SAINT V8.38A (Bruker, 2018)'
_computing_data_reduction 'SAINT V8.38A (Bruker, 2018)'
_computing_molecular_graphics 'Olex2 1.3 (Dolomanov et al., 2009)'
_computing_publication_material 'Olex2 1.3 (Dolomanov et al., 2009)'
_computing_structure_refinement 'XL  (Sheldrick, 2008)'
_computing_structure_solution 'SHELXT 2014/5 (Sheldrick, 2014)'
_diffrn_ambient_temperature 100.0
_diffrn_measured_fraction_theta_full 0.972
_diffrn_measured_fraction_theta_max 0.960
_diffrn_measurement_device_type 'Bruker APEX-II CCD'
_diffrn_measurement_method '\f and \w scans'
_diffrn_radiation_type MoK\a
_diffrn_radiation_wavelength 0.71073
_diffrn_reflns_av_R_equivalents 0.0581
_diffrn_reflns_av_unetI/netI 0.0700
_diffrn_reflns_Laue_measured_fraction_full 0.972
_diffrn_reflns_Laue_measured_fraction_max 0.960
_diffrn_reflns_limit_h_max 24
_diffrn_reflns_limit_h_min -19
_diffrn_reflns_limit_k_max 23
_diffrn_reflns_limit_k_min -23
_diffrn_reflns_limit_l_max 26
_diffrn_reflns_limit_l_min -31
_diffrn_reflns_number 47907
_diffrn_reflns_point_group_measured_fraction_full 0.972
_diffrn_reflns_point_group_measured_fraction_max 0.960
_diffrn_reflns_theta_full 25.242
_diffrn_reflns_theta_max 27.548
_diffrn_reflns_theta_min 2.206
_diffrn_source_current 1.4
_diffrn_source_power 0.07
_diffrn_source_voltage 50.0
_diffrn_standards_number 0
_exptl_absorpt_coefficient_mu 0.700
_exptl_absorpt_correction_T_max 0.0949
_exptl_absorpt_correction_T_min 0.0591
_exptl_absorpt_correction_type none
_exptl_absorpt_process_details
;
SADABS-2016/2 (Bruker,2016/2) was used for absorption correction.
wR2(int) was 0.1217 before and 0.0740 after correction.
The Ratio of minimum to maximum transmission is 0.6228.
The \l/2 correction factor is Not present.
;
_exptl_crystal_colour 'dark red'
_exptl_crystal_colour_modifier dark
_exptl_crystal_colour_primary red
_exptl_crystal_density_diffrn 1.312
_exptl_crystal_description block
_exptl_crystal_F_000 3412
_exptl_crystal_size_max 0.1
_exptl_crystal_size_mid 0.03
_exptl_crystal_size_min 0.02
_refine_diff_density_max 1.714
_refine_diff_density_min -1.473
_refine_diff_density_rms 0.094
_refine_ls_extinction_method none
_refine_ls_goodness_of_fit_ref 1.060
_refine_ls_hydrogen_treatment constr
_refine_ls_matrix_type full
_refine_ls_number_parameters 1004
_refine_ls_number_reflns 18418
_refine_ls_number_restraints 0
_refine_ls_restrained_S_all 1.060
_refine_ls_R_factor_all 0.0752
_refine_ls_R_factor_gt 0.0522
_refine_ls_shift/su_max 0.001
_refine_ls_shift/su_mean 0.000
_refine_ls_structure_factor_coef Fsqd
_refine_ls_weighting_details 'w=1/[\s^2^(Fo^2^)+22.5846P] where P=(Fo^2^+2Fc^2^)/3'
_refine_ls_weighting_scheme calc
_refine_ls_wR_factor_gt 0.1071
_refine_ls_wR_factor_ref 0.1179
_reflns_Friedel_coverage 0.000
_reflns_number_gt 13941
_reflns_number_total 18418
_reflns_threshold_expression 'I > 2\s(I)'
_cod_data_source_file d4dt00052h2.cif
_cod_data_source_block 20230829_0816_1_prome_0m
_cod_depositor_comments 'Adding full bibliography for 7715412--7715414.cif.'
_cod_database_code 7715412
_shelx_shelxl_version_number 2014/7
_shelx_space_group_comment
;
The symmetry employed for this shelxl refinement is uniquely defined
by the following loop, which should always be used as a source of
symmetry information in preference to the above space-group names.
They are only intended as comments.
;
_shelx_estimated_absorpt_t_max 0.986
_shelx_estimated_absorpt_t_min 0.933
_olex2_refinement_description
;
1. Fixed Uiso
 At 1.2 times of:
  All C(H) groups
 At 1.5 times of:
  All C(H,H,H) groups
2.a Aromatic/amide H refined with riding coordinates:
 C4(H4), C6(H6), C8(H8), C16(H16), C20(H20), C24(H24), C26(H26), C28(H28),
 C34(H34), C42(H42), C48(H48), C50(H50), C52(H52), C54(H54), C56(H56), C60(H60),
  C62(H62), C66(H66), C68(H68), C70(H70), C72(H72), C76(H76), C78(H78),
 C80(H80), C82(H82), C84(H84), C86(H86), C88(H88), C90(H90), C92(H92), C94(H94),
  C96(H96), C98(H98), C49(H49), C25(H25), C51(H51), C13(H13), C53(H53),
 C27(H27), C55(H55), C7(H7), C57(H57), C29(H29), C59(H59), C15(H15), C61(H61),
 C31(H31), C63(H63), C2(H2), C33(H33), C67(H67), C69(H69), C35(H35), C71(H71),
 C9(H9), C73(H73), C37(H37), C75(H75), C19(H19), C77(H77), C39(H39), C79(H79),
 C81(H81), C41(H41), C83(H83), C21(H21), C85(H85), C43(H43), C87(H87), C89(H89),
  C91(H91), C23(H23), C93(H93), C47(H47), C95(H95), C3(H3)
2.b Idealised Me refined as rotating group:
 C17(H17A,H17B,H17C), C5(H5A,H5B,H5C), C45(H45A,H45B,H45C), C97(H97A,H97B,H97C)
;
_olex2_submission_special_instructions 'No special instructions were received'

loop_
_space_group_symop_operation_xyz
'x, y, z'
'-x, y+1/2, -z+1/2'
'-x, -y, -z'
'x, -y-1/2, z-1/2'

loop_
_atom_site_label
_atom_site_type_symbol
_atom_site_fract_x
_atom_site_fract_y
_atom_site_fract_z
_atom_site_U_iso_or_equiv
_atom_site_adp_type
_atom_site_occupancy
_atom_site_site_symmetry_order
_atom_site_calc_flag
_atom_site_refinement_flags_posn
_atom_site_refinement_flags_adp
_atom_site_refinement_flags_occupancy
_atom_site_disorder_assembly
_atom_site_disorder_group
Pr1 Pr 0.24790(2) 0.74797(2) 0.28651(2) 0.01453(6) Uani 1 1 d . . . . .
Si4 Si 0.22010(5) 0.93732(5) 0.32738(4) 0.0170(2) Uani 1 1 d . . . . .
Si3 Si 0.13496(5) 0.75397(6) 0.14535(4) 0.0191(2) Uani 1 1 d . . . . .
Si2 Si 0.43579(5) 0.77234(5) 0.27099(4) 0.0179(2) Uani 1 1 d . . . . .
Si1 Si 0.23720(5) 0.54696(5) 0.30826(4) 0.0181(2) Uani 1 1 d . . . . .
O2 O 0.35608(14) 0.77094(14) 0.28494(11) 0.0227(6) Uani 1 1 d . . . . .
O1 O 0.25386(15) 0.63023(14) 0.29187(11) 0.0231(6) Uani 1 1 d . . . . .
O4 O 0.21577(14) 0.85832(14) 0.29646(11) 0.0213(6) Uani 1 1 d . . . . .
O3 O 0.19810(14) 0.74765(15) 0.20098(10) 0.0239(6) Uani 1 1 d . . . . .
N2 N 0.15303(16) 0.72314(16) 0.34277(12) 0.0167(6) Uani 1 1 d . . . . .
O6 O -0.00008(15) 0.66754(17) 0.43136(12) 0.0322(7) Uani 1 1 d . . . . .
N1 N 0.29036(15) 0.74875(17) 0.39283(12) 0.0184(6) Uani 1 1 d . . . . .
O5 O 0.36358(16) 0.70963(18) 0.56052(11) 0.0341(7) Uani 1 1 d . . . . .
C1 C 0.24619(19) 0.72879(19) 0.42641(15) 0.0176(7) Uani 1 1 d . . . . .
C4 C 0.0844(2) 0.71206(19) 0.31632(15) 0.0193(8) Uani 1 1 d . . . . .
H4 H 0.0731 0.7165 0.2769 0.023 Uiso 1 1 calc R U . . .
C6 C 0.0297(2) 0.6948(2) 0.34229(16) 0.0214(8) Uani 1 1 d . . . . .
H6 H -0.0182 0.6883 0.3217 0.026 Uiso 1 1 calc R U . . .
C8 C 0.35970(18) 0.75940(19) 0.41647(14) 0.0181(7) Uani 1 1 d . . . . .
H8 H 0.3907 0.7759 0.3934 0.022 Uiso 1 1 calc R U . . .
C10 C 0.16924(19) 0.71711(19) 0.39884(15) 0.0176(7) Uani 1 1 d . . . . .
C12 C 0.04499(19) 0.7586(2) 0.16541(14) 0.0194(7) Uani 1 1 d . . . . .
C14 C 0.2987(2) 0.94072(19) 0.38874(15) 0.0189(7) Uani 1 1 d . . . . .
C16 C 0.38971(19) 0.7480(2) 0.47259(15) 0.0218(7) Uani 1 1 d . . . . .
H16 H 0.4396 0.7554 0.4873 0.026 Uiso 1 1 calc R U . . .
C18 C 0.4475(2) 0.8607(2) 0.23504(15) 0.0216(8) Uani 1 1 d . . . . .
C20 C 0.0230(2) 0.8226(2) 0.18796(16) 0.0233(8) Uani 1 1 d . . . . .
H20 H 0.0520 0.8654 0.1899 0.028 Uiso 1 1 calc R U . . .
C22 C 0.50631(19) 0.7635(2) 0.33689(15) 0.0213(8) Uani 1 1 d . . . . .
C24 C 0.5424(2) 0.8246(2) 0.36367(16) 0.0244(8) Uani 1 1 d . . . . .
H24 H 0.5351 0.8712 0.3461 0.029 Uiso 1 1 calc R U . . .
C26 C 0.0006(2) 0.6970(2) 0.16371(16) 0.0252(9) Uani 1 1 d . . . . .
H26 H 0.0141 0.6524 0.1487 0.030 Uiso 1 1 calc R U . . .
C28 C 0.1772(2) 0.6087(2) 0.12475(16) 0.0235(8) Uani 1 1 d . . . . .
H28 H 0.1986 0.6083 0.1633 0.028 Uiso 1 1 calc R U . . .
C30 C 0.14160(19) 0.53368(19) 0.31483(15) 0.0185(7) Uani 1 1 d . . . . .
C32 C 0.1401(2) 0.6711(2) 0.10139(15) 0.0202(8) Uani 1 1 d . . . . .
C34 C 0.0869(2) 0.5380(2) 0.26634(17) 0.0256(8) Uani 1 1 d . . . . .
H34 H 0.0993 0.5482 0.2317 0.031 Uiso 1 1 calc R U . . .
C36 C 0.0463(2) 0.6873(2) 0.39973(16) 0.0230(8) Uani 1 1 d . . . . .
C38 C 0.1340(2) 0.9532(2) 0.35205(15) 0.0194(7) Uani 1 1 d . . . . .
C40 C 0.3438(2) 0.7256(2) 0.50593(15) 0.0227(8) Uani 1 1 d . . . . .
C42 C 0.3692(2) 0.9462(2) 0.38088(17) 0.0231(8) Uani 1 1 d . . . . .
H42 H 0.3774 0.9519 0.3444 0.028 Uiso 1 1 calc R U . . .
C44 C 0.3003(2) 0.5213(2) 0.37528(17) 0.0235(8) Uani 1 1 d . . . . .
C46 C 0.4444(2) 0.6941(2) 0.22350(16) 0.0237(8) Uani 1 1 d . . . . .
C48 C 0.2887(2) 0.9320(2) 0.44328(16) 0.0235(8) Uani 1 1 d . . . . .
H48 H 0.2413 0.9274 0.4497 0.028 Uiso 1 1 calc R U . . .
C50 C 0.5183(2) 0.6964(2) 0.36436(18) 0.0325(10) Uani 1 1 d . . . . .
H50 H 0.4942 0.6538 0.3474 0.039 Uiso 1 1 calc R U . . .
C52 C 0.2704(2) 0.7178(2) 0.48254(16) 0.0237(8) Uani 1 1 d . . . . .
H52 H 0.2376 0.7050 0.5053 0.028 Uiso 1 1 calc R U . . .
C54 C 0.1093(2) 0.6696(2) 0.04418(16) 0.0243(8) Uani 1 1 d . . . . .
H54 H 0.0837 0.7113 0.0271 0.029 Uiso 1 1 calc R U . . .
C56 C 0.2115(2) 0.9981(2) 0.21965(16) 0.0249(8) Uani 1 1 d . . . . .
H56 H 0.1954 0.9506 0.2067 0.030 Uiso 1 1 calc R U . . .
C58 C 0.1491(2) 0.8381(2) 0.10483(15) 0.0225(8) Uani 1 1 d . . . . .
C60 C 0.1835(2) 0.5470(2) 0.09276(17) 0.0265(9) Uani 1 1 d . . . . .
H60 H 0.2089 0.5049 0.1094 0.032 Uiso 1 1 calc R U . . .
C62 C 0.1244(2) 1.0144(2) 0.38372(16) 0.0241(8) Uani 1 1 d . . . . .
H62 H 0.1628 1.0485 0.3942 0.029 Uiso 1 1 calc R U . . .
C64 C 0.2303(2) 1.0115(2) 0.27693(15) 0.0206(8) Uani 1 1 d . . . . .
C66 C 0.3081(2) 0.4910(2) 0.22589(17) 0.0261(9) Uani 1 1 d . . . . .
H66 H 0.3341 0.5358 0.2309 0.031 Uiso 1 1 calc R U . . .
C68 C 0.2188(2) 0.8620(2) 0.10497(17) 0.0283(9) Uani 1 1 d . . . . .
H68 H 0.2583 0.8373 0.1278 0.034 Uiso 1 1 calc R U . . .
C70 C 0.2542(2) 1.0820(2) 0.29401(17) 0.0284(9) Uani 1 1 d . . . . .
H70 H 0.2677 1.0926 0.3327 0.034 Uiso 1 1 calc R U . . .
C72 C 0.1177(2) 0.6994(2) 0.42819(15) 0.0225(8) Uani 1 1 d . . . . .
H72 H 0.1303 0.6952 0.4676 0.027 Uiso 1 1 calc R U . . .
C74 C 0.2532(2) 0.4790(2) 0.25462(16) 0.0223(8) Uani 1 1 d . . . . .
C76 C 0.5131(2) 0.8796(2) 0.22203(17) 0.0266(9) Uani 1 1 d . . . . .
H76 H 0.5541 0.8497 0.2352 0.032 Uiso 1 1 calc R U . . .
C78 C 0.0148(2) 0.5276(2) 0.2685(2) 0.0326(10) Uani 1 1 d . . . . .
H78 H -0.0215 0.5314 0.2354 0.039 Uiso 1 1 calc R U . . .
C80 C -0.0623(2) 0.6991(2) 0.18330(17) 0.0264(9) Uani 1 1 d . . . . .
H80 H -0.0914 0.6565 0.1819 0.032 Uiso 1 1 calc R U . . .
C82 C 0.3891(2) 0.9077(2) 0.21683(18) 0.0301(9) Uani 1 1 d . . . . .
H82 H 0.3440 0.8971 0.2260 0.036 Uiso 1 1 calc R U . . .
C84 C 0.3553(2) 0.5691(2) 0.4004(2) 0.0335(11) Uani 1 1 d . . . . .
H84 H 0.3598 0.6154 0.3837 0.040 Uiso 1 1 calc R U . . .
C86 C 0.3834(2) 0.6728(2) 0.18318(17) 0.0299(9) Uani 1 1 d . . . . .
H86 H 0.3389 0.6973 0.1816 0.036 Uiso 1 1 calc R U . . .
C88 C 0.3473(2) 0.9301(2) 0.48815(16) 0.0286(9) Uani 1 1 d . . . . .
H88 H 0.3397 0.9252 0.5249 0.034 Uiso 1 1 calc R U . . .
C90 C 0.0762(2) 0.9046(2) 0.33757(16) 0.0231(8) Uani 1 1 d . . . . .
H90 H 0.0813 0.8623 0.3161 0.028 Uiso 1 1 calc R U . . .
C92 C 0.2159(2) 1.0535(2) 0.18111(17) 0.0303(9) Uani 1 1 d . . . . .
H92 H 0.2029 1.0434 0.1424 0.036 Uiso 1 1 calc R U . . .
C94 C 0.4277(2) 0.9434(2) 0.42625(18) 0.0277(9) Uani 1 1 d . . . . .
H94 H 0.4753 0.9471 0.4202 0.033 Uiso 1 1 calc R U . . .
C96 C 0.0030(2) 0.9774(2) 0.38522(17) 0.0299(9) Uani 1 1 d . . . . .
H96 H -0.0412 0.9855 0.3965 0.036 Uiso 1 1 calc R U . . .
C98 C 0.1212(2) 0.5189(2) 0.36484(18) 0.0252(8) Uani 1 1 d . . . . .
H98 H 0.1570 0.5165 0.3983 0.030 Uiso 1 1 calc R U . . .
C49 C 0.2393(2) 1.1228(2) 0.19936(18) 0.0318(10) Uani 1 1 d . . . . .
H49 H 0.2420 1.1606 0.1733 0.038 Uiso 1 1 calc R U . . .
C25 C 0.2860(3) 1.1334(2) 0.45145(18) 0.0317(10) Uani 1 1 d . . . . .
H25 H 0.2668 1.1004 0.4745 0.038 Uiso 1 1 calc R U . . .
C51 C 0.5888(2) 0.8186(2) 0.41565(17) 0.0296(9) Uani 1 1 d . . . . .
H51 H 0.6130 0.8608 0.4330 0.036 Uiso 1 1 calc R U . . .
C13 C 0.0600(2) 1.0267(2) 0.40021(16) 0.0275(9) Uani 1 1 d . . . . .
H13 H 0.0546 1.0689 0.4217 0.033 Uiso 1 1 calc R U . . .
C53 C -0.0827(2) 0.7638(2) 0.20502(17) 0.0280(9) Uani 1 1 d . . . . .
H53 H -0.1262 0.7658 0.2182 0.034 Uiso 1 1 calc R U . . .
C27 C 0.3251(2) 0.4381(2) 0.19006(18) 0.0312(9) Uani 1 1 d . . . . .
H27 H 0.3621 0.4476 0.1704 0.037 Uiso 1 1 calc R U . . .
C55 C 0.2161(2) 0.4123(2) 0.24583(19) 0.0300(9) Uani 1 1 d . . . . .
H55 H 0.1782 0.4030 0.2646 0.036 Uiso 1 1 calc R U . . .
C7 C 0.5997(2) 0.7517(3) 0.44173(17) 0.0326(9) Uani 1 1 d . . . . .
H7 H 0.6311 0.7475 0.4772 0.039 Uiso 1 1 calc R U . . .
C57 C 0.5200(2) 0.9413(2) 0.19021(18) 0.0337(10) Uani 1 1 d . . . . .
H57 H 0.5649 0.9525 0.1811 0.040 Uiso 1 1 calc R U . . .
C29 C 0.4171(2) 0.9353(2) 0.47923(18) 0.0296(9) Uani 1 1 d . . . . .
H29 H 0.4571 0.9332 0.5098 0.036 Uiso 1 1 calc R U . . .
C59 C -0.0399(2) 0.8257(2) 0.20763(17) 0.0268(9) Uani 1 1 d . . . . .
H59 H -0.0537 0.8700 0.2228 0.032 Uiso 1 1 calc R U . . .
C15 C 0.2588(3) 1.1369(2) 0.25594(18) 0.0342(10) Uani 1 1 d . . . . .
H15 H 0.2753 1.1844 0.2687 0.041 Uiso 1 1 calc R U . . .
C61 C 0.2973(2) 0.4539(2) 0.40085(18) 0.0310(10) Uani 1 1 d . . . . .
H61 H 0.2613 0.4196 0.3844 0.037 Uiso 1 1 calc R U . . .
C31 C 0.2446(2) 1.1905(2) 0.42457(19) 0.0320(10) Uani 1 1 d . . . . .
H31 H 0.1963 1.1962 0.4287 0.038 Uiso 1 1 calc R U . . .
C63 C 0.2729(2) 1.2388(2) 0.39193(18) 0.0303(9) Uani 1 1 d . . . . .
H63 H 0.2438 1.2778 0.3739 0.036 Uiso 1 1 calc R U . . .
C2 C 0.0118(2) 0.9165(2) 0.35375(18) 0.0297(9) Uani 1 1 d . . . . .
H2 H -0.0267 0.8826 0.3432 0.036 Uiso 1 1 calc R U . . .
C65 C 0.3431(2) 1.2318(2) 0.38488(18) 0.0301(9) Uani 1 1 d . . . . .
C33 C 0.5649(3) 0.6903(2) 0.41605(19) 0.0381(12) Uani 1 1 d . . . . .
H33 H 0.5727 0.6438 0.4338 0.046 Uiso 1 1 calc R U . . .
C67 C 0.0922(2) 0.8771(2) 0.07135(17) 0.0310(10) Uani 1 1 d . . . . .
H67 H 0.0440 0.8629 0.0707 0.037 Uiso 1 1 calc R U . . .
C17 C -0.0717(2) 0.6486(3) 0.40279(19) 0.0321(10) Uani 1 1 d . . . . .
H17A H -0.0695 0.6098 0.3756 0.048 Uiso 1 1 calc R U . . .
H17B H -0.0954 0.6920 0.3835 0.048 Uiso 1 1 calc R U . . .
H17C H -0.0992 0.6311 0.4297 0.048 Uiso 1 1 calc R U . . .
C69 C 0.2891(2) 0.3722(2) 0.18270(19) 0.0334(10) Uani 1 1 d . . . . .
H69 H 0.3020 0.3357 0.1590 0.040 Uiso 1 1 calc R U . . .
C35 C 0.2337(3) 0.3594(2) 0.2102(2) 0.0349(10) Uani 1 1 d . . . . .
H35 H 0.2078 0.3145 0.2047 0.042 Uiso 1 1 calc R U . . .
C71 C 0.1156(2) 0.6081(2) 0.01226(17) 0.0297(9) Uani 1 1 d . . . . .
H71 H 0.0945 0.6080 -0.0264 0.036 Uiso 1 1 calc R U . . .
C9 C 0.5084(3) 0.6562(2) 0.22451(18) 0.0321(10) Uani 1 1 d . . . . .
H9 H 0.5505 0.6693 0.2511 0.039 Uiso 1 1 calc R U . . .
C73 C 0.3840(2) 1.1734(2) 0.41122(18) 0.0321(10) Uani 1 1 d . . . . .
H73 H 0.4319 1.1667 0.4064 0.039 Uiso 1 1 calc R U . . .
C37 C -0.0039(2) 0.5117(2) 0.3185(2) 0.0363(11) Uani 1 1 d . . . . .
H37 H -0.0529 0.5037 0.3198 0.044 Uiso 1 1 calc R U . . .
C75 C 0.3557(2) 1.1253(2) 0.44423(17) 0.0307(9) Uani 1 1 d . . . . .
H75 H 0.3845 1.0861 0.4622 0.037 Uiso 1 1 calc R U . . .
C19 C 0.5118(3) 0.5992(3) 0.1870(2) 0.0409(11) Uani 1 1 d . . . . .
H19 H 0.5557 0.5736 0.1885 0.049 Uiso 1 1 calc R U . . .
C77 C 0.1525(2) 0.5473(2) 0.03652(17) 0.0274(9) Uani 1 1 d . . . . .
H77 H 0.1568 0.5053 0.0145 0.033 Uiso 1 1 calc R U . . .
C39 C -0.2185(3) 0.8201(3) -0.0242(2) 0.0417(12) Uani 1 1 d . . . . .
H39 H -0.2625 0.8436 -0.0407 0.050 Uiso 1 1 calc R U . . .
C79 C -0.0892(2) 0.7521(3) 0.02219(18) 0.0366(10) Uani 1 1 d . . . . .
H79 H -0.0445 0.7295 0.0379 0.044 Uiso 1 1 calc R U . . .
C5 C 0.4392(2) 0.7114(3) 0.58537(17) 0.0358(11) Uani 1 1 d . . . . .
H5A H 0.4651 0.6789 0.5647 0.054 Uiso 1 1 calc R U . . .
H5B H 0.4467 0.6950 0.6241 0.054 Uiso 1 1 calc R U . . .
H5C H 0.4572 0.7617 0.5842 0.054 Uiso 1 1 calc R U . . .
C81 C 0.3872(3) 0.6169(3) 0.14591(19) 0.0392(11) Uani 1 1 d . . . . .
H81 H 0.3455 0.6036 0.1190 0.047 Uiso 1 1 calc R U . . .
C41 C 0.2322(3) 0.9204(2) 0.0728(2) 0.0381(11) Uani 1 1 d . . . . .
H41 H 0.2803 0.9351 0.0734 0.046 Uiso 1 1 calc R U . . .
C83 C -0.1983(2) 0.7579(3) -0.0474(2) 0.0426(12) Uani 1 1 d . . . . .
H83 H -0.2289 0.7378 -0.0796 0.051 Uiso 1 1 calc R U . . .
C21 C -0.1751(3) 0.8500(3) 0.0239(2) 0.0429(12) Uani 1 1 d . . . . .
H21 H -0.1900 0.8931 0.0400 0.051 Uiso 1 1 calc R U . . .
C85 C 0.0494(2) 0.5076(2) 0.3669(2) 0.0331(10) Uani 1 1 d . . . . .
H85 H 0.0368 0.4970 0.4014 0.040 Uiso 1 1 calc R U . . .
C43 C -0.1117(3) 0.8174(3) 0.0473(2) 0.0424(12) Uani 1 1 d . . . . .
H43 H -0.0823 0.8374 0.0801 0.051 Uiso 1 1 calc R U . . .
C87 C 0.3961(3) 0.9699(3) 0.1855(2) 0.0417(12) Uani 1 1 d . . . . .
H87 H 0.3559 1.0013 0.1734 0.050 Uiso 1 1 calc R U . . .
C11 C -0.1329(3) 0.7232(3) -0.0244(2) 0.0398(11) Uani 1 1 d . . . . .
C89 C 0.4609(3) 0.9860(3) 0.1720(2) 0.0413(12) Uani 1 1 d . . . . .
H89 H 0.4652 1.0281 0.1501 0.050 Uiso 1 1 calc R U . . .
C45 C 0.3744(3) 1.2846(3) 0.3491(2) 0.0421(12) Uani 1 1 d . . . . .
H45A H 0.3354 1.3071 0.3217 0.063 Uiso 1 1 calc R U . . .
H45B H 0.4067 1.2580 0.3298 0.063 Uiso 1 1 calc R U . . .
H45C H 0.4015 1.3229 0.3726 0.063 Uiso 1 1 calc R U . . .
C91 C 0.4511(3) 0.5805(3) 0.1477(2) 0.0449(13) Uani 1 1 d . . . . .
H91 H 0.4535 0.5423 0.1218 0.054 Uiso 1 1 calc R U . . .
C23 C 0.1055(3) 0.9362(2) 0.03908(19) 0.0406(12) Uani 1 1 d . . . . .
H23 H 0.0665 0.9619 0.0166 0.049 Uiso 1 1 calc R U . . .
C93 C 0.4033(3) 0.5505(3) 0.4493(2) 0.0456(14) Uani 1 1 d . . . . .
H93 H 0.4404 0.5838 0.4654 0.055 Uiso 1 1 calc R U . . .
C47 C 0.3451(3) 0.4349(3) 0.4498(2) 0.0405(12) Uani 1 1 d . . . . .
H47 H 0.3417 0.3882 0.4663 0.049 Uiso 1 1 calc R U . . .
C95 C 0.1752(3) 0.9573(3) 0.0397(2) 0.0425(12) Uani 1 1 d . . . . .
H95 H 0.1842 0.9973 0.0174 0.051 Uiso 1 1 calc R U . . .
C3 C 0.3975(3) 0.4841(3) 0.4743(2) 0.0456(13) Uani 1 1 d . . . . .
H3 H 0.4295 0.4720 0.5084 0.055 Uiso 1 1 calc R U . . .
C97 C -0.1090(4) 0.6577(3) -0.0514(3) 0.0643(18) Uani 1 1 d . . . . .
H97A H -0.0752 0.6728 -0.0743 0.096 Uiso 1 1 calc R U . . .
H97B H -0.1509 0.6339 -0.0749 0.096 Uiso 1 1 calc R U . . .
H97C H -0.0852 0.6232 -0.0228 0.096 Uiso 1 1 calc R U . . .

loop_
_atom_site_aniso_label
_atom_site_aniso_U_11
_atom_site_aniso_U_22
_atom_site_aniso_U_33
_atom_site_aniso_U_23
_atom_site_aniso_U_13
_atom_site_aniso_U_12
Pr1 0.01417(9) 0.01553(9) 0.01342(9) 0.00014(8) 0.00188(6) -0.00080(8)
Si4 0.0174(5) 0.0147(5) 0.0189(5) -0.0015(4) 0.0037(4) 0.0001(4)
Si3 0.0206(5) 0.0205(5) 0.0149(4) -0.0011(4) 0.0009(4) 0.0025(4)
Si2 0.0137(4) 0.0217(5) 0.0181(5) -0.0004(4) 0.0032(4) -0.0013(4)
Si1 0.0172(5) 0.0159(5) 0.0215(5) 0.0010(4) 0.0044(4) 0.0001(4)
O2 0.0174(13) 0.0287(14) 0.0246(14) -0.0025(11) 0.0098(11) -0.0008(10)
O1 0.0243(14) 0.0210(13) 0.0246(14) 0.0022(11) 0.0064(11) 0.0016(11)
O4 0.0200(13) 0.0214(13) 0.0225(13) -0.0014(10) 0.0042(11) 0.0005(10)
O3 0.0260(13) 0.0248(13) 0.0180(12) -0.0021(11) -0.0019(10) 0.0035(12)
N2 0.0163(14) 0.0170(14) 0.0173(14) 0.0003(11) 0.0047(12) -0.0022(11)
O6 0.0212(14) 0.0511(19) 0.0263(15) -0.0025(13) 0.0099(12) -0.0092(13)
N1 0.0165(13) 0.0203(14) 0.0179(14) -0.0019(13) 0.0023(11) -0.0019(13)
O5 0.0233(15) 0.060(2) 0.0164(14) 0.0057(13) -0.0011(12) -0.0059(14)
C1 0.0162(17) 0.0196(18) 0.0176(17) 0.0000(13) 0.0046(14) -0.0022(13)
C4 0.0208(18) 0.0164(17) 0.0185(18) 0.0026(14) -0.0010(14) -0.0021(14)
C6 0.0165(18) 0.0215(18) 0.0253(19) -0.0008(15) 0.0024(15) 0.0003(14)
C8 0.0163(16) 0.0222(19) 0.0153(16) 0.0004(14) 0.0025(13) -0.0046(14)
C10 0.0177(17) 0.0183(17) 0.0165(17) -0.0050(14) 0.0028(14) -0.0018(14)
C12 0.0194(16) 0.0211(18) 0.0174(16) 0.0040(14) 0.0028(13) 0.0046(15)
C14 0.0215(18) 0.0154(17) 0.0185(17) -0.0014(14) 0.0018(14) 0.0014(14)
C16 0.0173(16) 0.0265(18) 0.0194(17) -0.0032(16) -0.0011(13) -0.0010(16)
C18 0.0230(19) 0.0233(19) 0.0177(18) -0.0021(14) 0.0026(15) -0.0036(15)
C20 0.025(2) 0.0208(19) 0.0236(19) 0.0025(15) 0.0038(16) 0.0020(15)
C22 0.0160(16) 0.026(2) 0.0223(18) -0.0009(14) 0.0040(14) 0.0002(14)
C24 0.0219(19) 0.027(2) 0.024(2) 0.0001(16) 0.0050(16) -0.0026(16)
C26 0.029(2) 0.0226(19) 0.0215(19) -0.0021(15) -0.0013(16) 0.0052(16)
C28 0.0216(19) 0.025(2) 0.0237(19) -0.0015(15) 0.0038(16) -0.0002(15)
C30 0.0161(17) 0.0148(17) 0.0260(19) -0.0022(14) 0.0074(14) 0.0011(13)
C32 0.0187(18) 0.0241(19) 0.0172(18) -0.0029(14) 0.0025(14) -0.0004(15)
C34 0.025(2) 0.0214(19) 0.029(2) -0.0037(16) 0.0036(17) -0.0017(16)
C36 0.0203(19) 0.0239(19) 0.027(2) -0.0036(15) 0.0094(16) -0.0015(15)
C38 0.0170(17) 0.0204(18) 0.0201(18) 0.0020(14) 0.0026(14) 0.0002(14)
C40 0.0223(19) 0.028(2) 0.0165(17) 0.0019(14) 0.0005(15) -0.0017(15)
C42 0.0230(19) 0.0206(19) 0.026(2) -0.0026(15) 0.0067(16) -0.0017(15)
C44 0.0197(19) 0.0227(19) 0.028(2) -0.0032(15) 0.0047(16) 0.0005(15)
C46 0.029(2) 0.0224(19) 0.0208(19) -0.0017(15) 0.0080(16) -0.0040(16)
C48 0.025(2) 0.0224(19) 0.0223(19) -0.0010(15) 0.0032(16) 0.0021(15)
C50 0.033(2) 0.028(2) 0.033(2) -0.0033(18) -0.0019(19) -0.0010(18)
C52 0.0185(18) 0.033(2) 0.0197(18) 0.0023(16) 0.0032(15) -0.0048(16)
C54 0.025(2) 0.026(2) 0.0209(19) -0.0006(15) 0.0032(16) 0.0035(16)
C56 0.022(2) 0.025(2) 0.026(2) -0.0036(16) 0.0028(16) 0.0032(16)
C58 0.030(2) 0.0203(19) 0.0161(17) -0.0013(14) 0.0021(16) 0.0018(15)
C60 0.024(2) 0.0225(19) 0.034(2) -0.0017(16) 0.0087(17) 0.0013(16)
C62 0.026(2) 0.0230(19) 0.0217(19) 0.0027(15) 0.0025(16) 0.0012(16)
C64 0.0177(18) 0.0229(19) 0.0221(19) 0.0007(14) 0.0064(15) 0.0020(14)
C66 0.024(2) 0.025(2) 0.028(2) 0.0018(16) 0.0041(16) 0.0027(16)
C68 0.033(2) 0.027(2) 0.025(2) -0.0041(16) 0.0067(17) -0.0019(17)
C70 0.039(2) 0.025(2) 0.0198(19) -0.0017(15) 0.0038(17) -0.0015(18)
C72 0.0230(19) 0.028(2) 0.0159(17) -0.0008(14) 0.0018(15) -0.0037(15)
C74 0.0242(19) 0.0174(18) 0.0240(19) 0.0024(14) 0.0019(16) 0.0019(15)
C76 0.024(2) 0.031(2) 0.024(2) -0.0008(16) 0.0038(16) -0.0041(16)
C78 0.023(2) 0.027(2) 0.045(3) -0.0137(19) 0.0017(19) 0.0002(17)
C80 0.023(2) 0.027(2) 0.027(2) -0.0003(16) 0.0005(16) -0.0036(16)
C82 0.028(2) 0.027(2) 0.034(2) 0.0013(17) 0.0035(18) 0.0005(17)
C84 0.027(2) 0.019(2) 0.048(3) 0.0063(18) -0.005(2) 0.0029(16)
C86 0.030(2) 0.038(2) 0.025(2) -0.0085(17) 0.0126(17) -0.0085(18)
C88 0.034(2) 0.033(2) 0.0167(18) -0.0002(16) 0.0017(17) 0.0006(18)
C90 0.0220(19) 0.0217(19) 0.0239(19) 0.0024(15) 0.0011(16) 0.0028(15)
C92 0.032(2) 0.036(2) 0.022(2) 0.0020(17) 0.0040(17) 0.0078(18)
C94 0.0173(19) 0.027(2) 0.038(2) -0.0024(17) 0.0029(17) -0.0011(15)
C96 0.022(2) 0.040(2) 0.030(2) 0.0134(18) 0.0102(17) 0.0126(18)
C98 0.026(2) 0.0168(18) 0.034(2) 0.0003(16) 0.0103(17) 0.0021(15)
C49 0.035(2) 0.033(2) 0.028(2) 0.0115(18) 0.0079(18) 0.0032(18)
C25 0.042(3) 0.027(2) 0.027(2) -0.0085(17) 0.0096(19) -0.0066(18)
C51 0.026(2) 0.036(2) 0.024(2) -0.0063(17) -0.0006(17) -0.0061(18)
C13 0.032(2) 0.028(2) 0.0220(19) 0.0029(16) 0.0065(17) 0.0132(17)
C53 0.025(2) 0.033(2) 0.026(2) 0.0003(16) 0.0052(16) 0.0025(17)
C27 0.026(2) 0.036(2) 0.034(2) -0.0021(18) 0.0119(18) 0.0071(18)
C55 0.027(2) 0.028(2) 0.039(2) -0.0030(18) 0.0152(18) -0.0011(17)
C7 0.026(2) 0.042(2) 0.027(2) -0.001(2) -0.0023(16) 0.005(2)
C57 0.033(2) 0.037(2) 0.030(2) 0.0048(18) 0.0041(19) -0.0159(19)
C29 0.026(2) 0.027(2) 0.030(2) 0.0000(17) -0.0064(18) 0.0009(17)
C59 0.030(2) 0.024(2) 0.026(2) -0.0039(16) 0.0057(17) 0.0051(16)
C15 0.050(3) 0.021(2) 0.031(2) 0.0002(17) 0.008(2) -0.0064(19)
C61 0.028(2) 0.029(2) 0.034(2) 0.0031(18) 0.0002(18) -0.0042(17)
C31 0.024(2) 0.034(2) 0.040(2) -0.0144(19) 0.0104(18) -0.0035(17)
C63 0.028(2) 0.021(2) 0.039(2) -0.0075(17) 0.0025(18) 0.0017(16)
C2 0.025(2) 0.034(2) 0.030(2) 0.0058(17) 0.0032(17) -0.0003(17)
C65 0.029(2) 0.030(2) 0.031(2) -0.0069(17) 0.0056(18) -0.0058(17)
C33 0.046(3) 0.030(2) 0.032(2) 0.0034(18) -0.006(2) 0.010(2)
C67 0.034(2) 0.028(2) 0.028(2) 0.0009(17) -0.0013(18) 0.0014(18)
C17 0.019(2) 0.043(3) 0.038(2) -0.0095(19) 0.0138(17) -0.0090(18)
C69 0.034(2) 0.030(2) 0.037(2) -0.0085(18) 0.0066(19) 0.0082(18)
C35 0.038(3) 0.024(2) 0.044(3) -0.0071(19) 0.011(2) -0.0022(18)
C71 0.032(2) 0.036(2) 0.0185(19) -0.0074(16) 0.0008(17) -0.0026(18)
C9 0.034(2) 0.031(2) 0.033(2) -0.0002(18) 0.0111(19) 0.0029(18)
C73 0.024(2) 0.036(2) 0.037(2) -0.0070(19) 0.0058(18) -0.0018(18)
C37 0.021(2) 0.022(2) 0.070(3) -0.015(2) 0.019(2) -0.0052(16)
C75 0.034(2) 0.030(2) 0.027(2) -0.0049(17) 0.0035(18) -0.0010(18)
C19 0.049(3) 0.033(2) 0.048(3) -0.003(2) 0.027(2) 0.010(2)
C77 0.032(2) 0.023(2) 0.030(2) -0.0105(16) 0.0137(18) -0.0055(17)
C39 0.031(2) 0.051(3) 0.044(3) 0.009(2) 0.009(2) -0.004(2)
C79 0.030(2) 0.044(3) 0.034(2) 0.010(2) 0.0024(18) -0.005(2)
C5 0.022(2) 0.062(3) 0.020(2) 0.005(2) -0.0026(17) 0.004(2)
C81 0.048(3) 0.043(3) 0.031(2) -0.014(2) 0.017(2) -0.018(2)
C41 0.050(3) 0.029(2) 0.040(3) -0.0055(19) 0.020(2) -0.011(2)
C83 0.030(2) 0.055(3) 0.041(3) 0.025(2) 0.005(2) -0.005(2)
C21 0.049(3) 0.035(3) 0.050(3) 0.004(2) 0.023(2) -0.005(2)
C85 0.034(2) 0.023(2) 0.048(3) -0.0011(18) 0.021(2) -0.0019(18)
C43 0.036(3) 0.063(3) 0.028(2) 0.004(2) 0.006(2) -0.012(2)
C87 0.036(3) 0.032(2) 0.053(3) 0.008(2) 0.000(2) 0.004(2)
C11 0.046(3) 0.038(2) 0.038(3) 0.001(2) 0.017(2) -0.006(2)
C89 0.053(3) 0.030(2) 0.035(3) 0.0080(19) -0.002(2) -0.011(2)
C45 0.036(3) 0.041(3) 0.051(3) 0.003(2) 0.012(2) -0.003(2)
C91 0.069(4) 0.031(2) 0.043(3) -0.014(2) 0.031(3) -0.012(2)
C23 0.057(3) 0.031(2) 0.030(2) 0.0058(19) -0.001(2) 0.007(2)
C93 0.031(3) 0.032(2) 0.061(3) -0.005(2) -0.017(2) 0.000(2)
C47 0.043(3) 0.034(2) 0.041(3) 0.015(2) 0.001(2) 0.002(2)
C95 0.068(4) 0.029(2) 0.032(2) 0.0000(19) 0.017(2) -0.009(2)
C3 0.041(3) 0.044(3) 0.041(3) 0.005(2) -0.014(2) 0.005(2)
C97 0.100(5) 0.038(3) 0.066(4) 0.006(3) 0.043(4) 0.005(3)

loop_
_atom_type_symbol
_atom_type_description
_atom_type_scat_dispersion_real
_atom_type_scat_dispersion_imag
_atom_type_scat_source
C C 0.0033 0.0016 'International Tables Vol C Tables 4.2.6.8 and 6.1.1.4'
H H 0.0000 0.0000 'International Tables Vol C Tables 4.2.6.8 and 6.1.1.4'
N N 0.0061 0.0033 'International Tables Vol C Tables 4.2.6.8 and 6.1.1.4'
O O 0.0106 0.0060 'International Tables Vol C Tables 4.2.6.8 and 6.1.1.4'
Pr Pr -0.2180 2.8214 'International Tables Vol C Tables 4.2.6.8 and 6.1.1.4'
Si Si 0.0817 0.0704 'International Tables Vol C Tables 4.2.6.8 and 6.1.1.4'

loop_
_geom_angle_atom_site_label_1
_geom_angle_atom_site_label_2
_geom_angle_atom_site_label_3
_geom_angle
_geom_angle_site_symmetry_1
_geom_angle_site_symmetry_3
_geom_angle_publ_flag
O2 Pr1 O1 99.22(10) . . ?
O2 Pr1 O4 96.85(10) . . ?
O2 Pr1 O3 102.38(10) . . ?
O2 Pr1 N2 148.80(10) . . ?
O2 Pr1 N1 85.46(10) . . ?
O1 Pr1 N2 79.80(10) . . ?
O1 Pr1 N1 86.68(10) . . ?
O4 Pr1 O1 161.26(11) . . ?
O4 Pr1 N2 81.45(10) . . ?
O4 Pr1 N1 85.04(10) . . ?
O3 Pr1 O1 93.71(10) . . ?
O3 Pr1 O4 92.19(10) . . ?
O3 Pr1 N2 108.81(10) . . ?
O3 Pr1 N1 171.96(10) . . ?
N2 Pr1 N1 63.34(9) . . ?
O4 Si4 C14 110.93(15) . . ?
O4 Si4 C38 109.03(16) . . ?
O4 Si4 C64 109.37(16) . . ?
C38 Si4 C14 109.36(17) . . ?
C64 Si4 C14 109.34(17) . . ?
C64 Si4 C38 108.77(16) . . ?
O3 Si3 C12 109.46(15) . . ?
O3 Si3 C32 108.08(15) . . ?
O3 Si3 C58 109.99(16) . . ?
C32 Si3 C12 110.48(17) . . ?
C32 Si3 C58 108.71(17) . . ?
C58 Si3 C12 110.08(17) . . ?
O2 Si2 C18 108.89(16) . . ?
O2 Si2 C22 110.08(16) . . ?
O2 Si2 C46 109.19(16) . . ?
C18 Si2 C22 110.27(16) . . ?
C46 Si2 C18 108.96(18) . . ?
C46 Si2 C22 109.42(17) . . ?
O1 Si1 C30 112.78(16) . . ?
O1 Si1 C44 109.23(16) . . ?
O1 Si1 C74 111.91(17) . . ?
C30 Si1 C44 110.02(18) . . ?
C30 Si1 C74 106.23(17) . . ?
C74 Si1 C44 106.46(17) . . ?
Si2 O2 Pr1 164.91(16) . . ?
Si1 O1 Pr1 160.02(18) . . ?
Si4 O4 Pr1 154.71(15) . . ?
Si3 O3 Pr1 159.02(18) . . ?
C4 N2 Pr1 119.5(2) . . ?
C4 N2 C10 118.0(3) . . ?
C10 N2 Pr1 122.5(2) . . ?
C36 O6 C17 116.9(3) . . ?
C1 N1 Pr1 121.4(2) . . ?
C8 N1 Pr1 120.8(2) . . ?
C8 N1 C1 117.2(3) . . ?
C40 O5 C5 117.4(3) . . ?
N1 C1 C10 116.0(3) . . ?
N1 C1 C52 122.4(3) . . ?
C52 C1 C10 121.6(3) . . ?
N2 C4 H4 117.8 . . ?
N2 C4 C6 124.4(3) . . ?
C6 C4 H4 117.8 . . ?
C4 C6 H6 121.1 . . ?
C4 C6 C36 117.8(3) . . ?
C36 C6 H6 121.1 . . ?
N1 C8 H8 117.7 . . ?
N1 C8 C16 124.6(3) . . ?
C16 C8 H8 117.7 . . ?
N2 C10 C1 116.2(3) . . ?
N2 C10 C72 121.5(3) . . ?
C72 C10 C1 122.3(3) . . ?
C20 C12 Si3 120.6(3) . . ?
C20 C12 C26 116.9(4) . . ?
C26 C12 Si3 122.2(3) . . ?
C42 C14 Si4 120.8(3) . . ?
C42 C14 C48 117.9(3) . . ?
C48 C14 Si4 121.1(3) . . ?
C8 C16 H16 121.4 . . ?
C40 C16 C8 117.1(3) . . ?
C40 C16 H16 121.4 . . ?
C76 C18 Si2 121.6(3) . . ?
C76 C18 C82 117.5(4) . . ?
C82 C18 Si2 120.8(3) . . ?
C12 C20 H20 119.1 . . ?
C59 C20 C12 121.9(4) . . ?
C59 C20 H20 119.1 . . ?
C24 C22 Si2 121.8(3) . . ?
C50 C22 Si2 120.5(3) . . ?
C50 C22 C24 117.2(3) . . ?
C22 C24 H24 119.3 . . ?
C51 C24 C22 121.4(4) . . ?
C51 C24 H24 119.3 . . ?
C12 C26 H26 119.1 . . ?
C80 C26 C12 121.8(4) . . ?
C80 C26 H26 119.1 . . ?
C32 C28 H28 119.3 . . ?
C60 C28 H28 119.3 . . ?
C60 C28 C32 121.5(4) . . ?
C34 C30 Si1 118.3(3) . . ?
C98 C30 Si1 124.0(3) . . ?
C98 C30 C34 117.7(4) . . ?
C28 C32 Si3 120.2(3) . . ?
C28 C32 C54 117.6(3) . . ?
C54 C32 Si3 122.2(3) . . ?
C30 C34 H34 119.5 . . ?
C78 C34 C30 121.0(4) . . ?
C78 C34 H34 119.5 . . ?
O6 C36 C6 125.5(3) . . ?
O6 C36 C72 115.9(3) . . ?
C6 C36 C72 118.6(4) . . ?
C62 C38 Si4 121.9(3) . . ?
C62 C38 C90 117.4(4) . . ?
C90 C38 Si4 120.7(3) . . ?
O5 C40 C16 125.4(3) . . ?
O5 C40 C52 115.5(4) . . ?
C16 C40 C52 119.1(3) . . ?
C14 C42 H42 119.7 . . ?
C14 C42 C94 120.7(4) . . ?
C94 C42 H42 119.7 . . ?
C84 C44 Si1 120.7(3) . . ?
C61 C44 Si1 122.5(3) . . ?
C61 C44 C84 116.8(4) . . ?
C86 C46 Si2 118.8(3) . . ?
C9 C46 Si2 123.8(3) . . ?
C9 C46 C86 117.4(4) . . ?
C14 C48 H48 119.6 . . ?
C88 C48 C14 120.9(4) . . ?
C88 C48 H48 119.6 . . ?
C22 C50 H50 119.3 . . ?
C33 C50 C22 121.4(4) . . ?
C33 C50 H50 119.3 . . ?
C1 C52 C40 119.4(4) . . ?
C1 C52 H52 120.3 . . ?
C40 C52 H52 120.3 . . ?
C32 C54 H54 119.5 . . ?
C71 C54 C32 121.0(4) . . ?
C71 C54 H54 119.5 . . ?
C64 C56 H56 119.4 . . ?
C92 C56 H56 119.4 . . ?
C92 C56 C64 121.1(4) . . ?
C68 C58 Si3 119.8(3) . . ?
C68 C58 C67 117.2(4) . . ?
C67 C58 Si3 123.0(3) . . ?
C28 C60 H60 120.3 . . ?
C77 C60 C28 119.5(4) . . ?
C77 C60 H60 120.3 . . ?
C38 C62 H62 119.3 . . ?
C13 C62 C38 121.4(4) . . ?
C13 C62 H62 119.3 . . ?
C56 C64 Si4 120.1(3) . . ?
C70 C64 Si4 122.5(3) . . ?
C70 C64 C56 117.4(4) . . ?
C74 C66 H66 119.6 . . ?
C27 C66 H66 119.6 . . ?
C27 C66 C74 120.8(4) . . ?
C58 C68 H68 119.0 . . ?
C41 C68 C58 121.9(4) . . ?
C41 C68 H68 119.0 . . ?
C64 C70 H70 119.2 . . ?
C15 C70 C64 121.6(4) . . ?
C15 C70 H70 119.2 . . ?
C10 C72 C36 119.7(3) . . ?
C10 C72 H72 120.1 . . ?
C36 C72 H72 120.1 . . ?
C66 C74 Si1 120.1(3) . . ?
C66 C74 C55 117.6(4) . . ?
C55 C74 Si1 122.0(3) . . ?
C18 C76 H76 119.2 . . ?
C57 C76 C18 121.6(4) . . ?
C57 C76 H76 119.2 . . ?
C34 C78 H78 119.9 . . ?
C37 C78 C34 120.1(4) . . ?
C37 C78 H78 119.9 . . ?
C26 C80 H80 120.2 . . ?
C26 C80 C53 119.6(4) . . ?
C53 C80 H80 120.2 . . ?
C18 C82 H82 119.6 . . ?
C87 C82 C18 120.9(4) . . ?
C87 C82 H82 119.6 . . ?
C44 C84 H84 119.2 . . ?
C93 C84 C44 121.5(4) . . ?
C93 C84 H84 119.2 . . ?
C46 C86 H86 119.4 . . ?
C81 C86 C46 121.2(4) . . ?
C81 C86 H86 119.4 . . ?
C48 C88 H88 119.9 . . ?
C48 C88 C29 120.1(4) . . ?
C29 C88 H88 119.9 . . ?
C38 C90 H90 119.2 . . ?
C2 C90 C38 121.6(4) . . ?
C2 C90 H90 119.2 . . ?
C56 C92 H92 120.0 . . ?
C49 C92 C56 120.1(4) . . ?
C49 C92 H92 120.0 . . ?
C42 C94 H94 119.6 . . ?
C29 C94 C42 120.7(4) . . ?
C29 C94 H94 119.6 . . ?
C13 C96 H96 120.5 . . ?
C2 C96 H96 120.5 . . ?
C2 C96 C13 119.1(4) . . ?
C30 C98 H98 119.3 . . ?
C85 C98 C30 121.3(4) . . ?
C85 C98 H98 119.3 . . ?
C92 C49 H49 120.2 . . ?
C92 C49 C15 119.6(4) . . ?
C15 C49 H49 120.2 . . ?
C31 C25 H25 120.6 . . ?
C75 C25 H25 120.6 . . ?
C75 C25 C31 118.9(4) . . ?
C24 C51 H51 120.0 . . ?
C7 C51 C24 120.1(4) . . ?
C7 C51 H51 120.0 . . ?
C62 C13 C96 120.1(4) . . ?
C62 C13 H13 119.9 . . ?
C96 C13 H13 119.9 . . ?
C80 C53 H53 119.9 . . ?
C80 C53 C59 120.1(4) . . ?
C59 C53 H53 119.9 . . ?
C66 C27 H27 119.6 . . ?
C69 C27 C66 120.9(4) . . ?
C69 C27 H27 119.6 . . ?
C74 C55 H55 119.3 . . ?
C35 C55 C74 121.3(4) . . ?
C35 C55 H55 119.3 . . ?
C51 C7 H7 120.2 . . ?
C51 C7 C33 119.6(4) . . ?
C33 C7 H7 120.2 . . ?
C76 C57 H57 120.3 . . ?
C89 C57 C76 119.4(4) . . ?
C89 C57 H57 120.3 . . ?
C88 C29 H29 120.2 . . ?
C94 C29 C88 119.7(4) . . ?
C94 C29 H29 120.2 . . ?
C20 C59 C53 119.6(4) . . ?
C20 C59 H59 120.2 . . ?
C53 C59 H59 120.2 . . ?
C70 C15 C49 120.2(4) . . ?
C70 C15 H15 119.9 . . ?
C49 C15 H15 119.9 . . ?
C44 C61 H61 119.0 . . ?
C44 C61 C47 122.0(4) . . ?
C47 C61 H61 119.0 . . ?
C25 C31 H31 119.8 . . ?
C63 C31 C25 120.4(4) . . ?
C63 C31 H31 119.8 . . ?
C31 C63 H63 119.4 . . ?
C31 C63 C65 121.3(4) . . ?
C65 C63 H63 119.4 . . ?
C90 C2 H2 119.8 . . ?
C96 C2 C90 120.4(4) . . ?
C96 C2 H2 119.8 . . ?
C63 C65 C73 118.0(4) . . ?
C63 C65 C45 121.5(4) . . ?
C73 C65 C45 120.5(4) . . ?
C50 C33 H33 119.9 . . ?
C7 C33 C50 120.2(4) . . ?
C7 C33 H33 119.9 . . ?
C58 C67 H67 119.5 . . ?
C23 C67 C58 121.0(4) . . ?
C23 C67 H67 119.5 . . ?
O6 C17 H17A 109.5 . . ?
O6 C17 H17B 109.5 . . ?
O6 C17 H17C 109.5 . . ?
H17A C17 H17B 109.5 . . ?
H17A C17 H17C 109.5 . . ?
H17B C17 H17C 109.5 . . ?
C27 C69 H69 120.3 . . ?
C27 C69 C35 119.4(4) . . ?
C35 C69 H69 120.3 . . ?
C55 C35 H35 120.0 . . ?
C69 C35 C55 120.0(4) . . ?
C69 C35 H35 120.0 . . ?
C54 C71 H71 119.9 . . ?
C77 C71 C54 120.1(4) . . ?
C77 C71 H71 119.9 . . ?
C46 C9 H9 119.4 . . ?
C46 C9 C19 121.1(4) . . ?
C19 C9 H9 119.4 . . ?
C65 C73 H73 119.7 . . ?
C75 C73 C65 120.7(4) . . ?
C75 C73 H73 119.7 . . ?
C78 C37 H37 120.2 . . ?
C78 C37 C85 119.6(4) . . ?
C85 C37 H37 120.2 . . ?
C25 C75 H75 119.6 . . ?
C73 C75 C25 120.8(4) . . ?
C73 C75 H75 119.6 . . ?
C9 C19 H19 120.1 . . ?
C91 C19 C9 119.8(5) . . ?
C91 C19 H19 120.1 . . ?
C60 C77 H77 119.8 . . ?
C71 C77 C60 120.4(4) . . ?
C71 C77 H77 119.8 . . ?
C83 C39 H39 119.7 . . ?
C83 C39 C21 120.6(5) . . ?
C21 C39 H39 119.7 . . ?
C43 C79 H79 120.2 . . ?
C11 C79 H79 120.2 . . ?
C11 C79 C43 119.5(4) . . ?
O5 C5 H5A 109.5 . . ?
O5 C5 H5B 109.5 . . ?
O5 C5 H5C 109.5 . . ?
H5A C5 H5B 109.5 . . ?
H5A C5 H5C 109.5 . . ?
H5B C5 H5C 109.5 . . ?
C86 C81 H81 119.9 . . ?
C91 C81 C86 120.2(4) . . ?
C91 C81 H81 119.9 . . ?
C68 C41 H41 120.1 . . ?
C68 C41 C95 119.7(5) . . ?
C95 C41 H41 120.1 . . ?
C39 C83 H83 119.6 . . ?
C39 C83 C11 120.7(5) . . ?
C11 C83 H83 119.6 . . ?
C39 C21 H21 120.0 . . ?
C43 C21 C39 120.1(5) . . ?
C43 C21 H21 120.0 . . ?
C98 C85 C37 120.2(4) . . ?
C98 C85 H85 119.9 . . ?
C37 C85 H85 119.9 . . ?
C79 C43 H43 120.2 . . ?
C21 C43 C79 119.6(4) . . ?
C21 C43 H43 120.2 . . ?
C82 C87 H87 119.9 . . ?
C89 C87 C82 120.2(4) . . ?
C89 C87 H87 119.9 . . ?
C79 C11 C83 119.5(5) . . ?
C79 C11 C97 119.7(5) . . ?
C83 C11 C97 120.8(5) . . ?
C57 C89 H89 119.9 . . ?
C87 C89 C57 120.3(4) . . ?
C87 C89 H89 119.9 . . ?
C65 C45 H45A 109.5 . . ?
C65 C45 H45B 109.5 . . ?
C65 C45 H45C 109.5 . . ?
H45A C45 H45B 109.5 . . ?
H45A C45 H45C 109.5 . . ?
H45B C45 H45C 109.5 . . ?
C19 C91 H91 119.9 . . ?
C81 C91 C19 120.2(4) . . ?
C81 C91 H91 119.9 . . ?
C67 C23 H23 120.0 . . ?
C95 C23 C67 120.1(4) . . ?
C95 C23 H23 120.0 . . ?
C84 C93 H93 119.9 . . ?
C3 C93 C84 120.2(4) . . ?
C3 C93 H93 119.9 . . ?
C61 C47 H47 120.1 . . ?
C3 C47 C61 119.8(4) . . ?
C3 C47 H47 120.1 . . ?
C41 C95 H95 119.9 . . ?
C23 C95 C41 120.1(4) . . ?
C23 C95 H95 119.9 . . ?
C93 C3 C47 119.7(4) . . ?
C93 C3 H3 120.1 . . ?
C47 C3 H3 120.1 . . ?
C11 C97 H97A 109.5 . . ?
C11 C97 H97B 109.5 . . ?
C11 C97 H97C 109.5 . . ?
H97A C97 H97B 109.5 . . ?
H97A C97 H97C 109.5 . . ?
H97B C97 H97C 109.5 . . ?

loop_
_geom_bond_atom_site_label_1
_geom_bond_atom_site_label_2
_geom_bond_distance
_geom_bond_site_symmetry_2
_geom_bond_publ_flag
Pr1 O2 2.106(3) . ?
Pr1 O1 2.151(3) . ?
Pr1 O4 2.130(3) . ?
Pr1 O3 2.115(2) . ?
Pr1 N2 2.536(3) . ?
Pr1 N1 2.567(3) . ?
Si4 O4 1.622(3) . ?
Si4 C14 1.885(4) . ?
Si4 C38 1.884(4) . ?
Si4 C64 1.872(4) . ?
Si3 O3 1.621(2) . ?
Si3 C12 1.879(4) . ?
Si3 C32 1.871(4) . ?
Si3 C58 1.879(4) . ?
Si2 O2 1.623(3) . ?
Si2 C18 1.872(4) . ?
Si2 C22 1.878(4) . ?
Si2 C46 1.872(4) . ?
Si1 O1 1.618(3) . ?
Si1 C30 1.873(4) . ?
Si1 C44 1.880(4) . ?
Si1 C74 1.880(4) . ?
N2 C4 1.343(4) . ?
N2 C10 1.352(4) . ?
O6 C36 1.343(5) . ?
O6 C17 1.435(5) . ?
N1 C1 1.347(5) . ?
N1 C8 1.337(4) . ?
O5 C40 1.347(4) . ?
O5 C5 1.437(5) . ?
C1 C10 1.491(5) . ?
C1 C52 1.374(5) . ?
C4 H4 0.9500 . ?
C4 C6 1.368(5) . ?
C6 H6 0.9500 . ?
C6 C36 1.387(5) . ?
C8 H8 0.9500 . ?
C8 C16 1.392(5) . ?
C10 C72 1.372(5) . ?
C12 C20 1.393(5) . ?
C12 C26 1.400(5) . ?
C14 C42 1.397(5) . ?
C14 C48 1.403(5) . ?
C16 H16 0.9500 . ?
C16 C40 1.379(6) . ?
C18 C76 1.394(6) . ?
C18 C82 1.400(5) . ?
C20 H20 0.9500 . ?
C20 C59 1.382(6) . ?
C22 C24 1.396(5) . ?
C22 C50 1.392(6) . ?
C24 H24 0.9500 . ?
C24 C51 1.395(5) . ?
C26 H26 0.9500 . ?
C26 C80 1.381(6) . ?
C28 H28 0.9500 . ?
C28 C32 1.396(5) . ?
C28 C60 1.392(5) . ?
C30 C34 1.408(5) . ?
C30 C98 1.393(6) . ?
C32 C54 1.405(5) . ?
C34 H34 0.9500 . ?
C34 C78 1.396(6) . ?
C36 C72 1.406(5) . ?
C38 C62 1.395(5) . ?
C38 C90 1.397(5) . ?
C40 C52 1.399(5) . ?
C42 H42 0.9500 . ?
C42 C94 1.399(5) . ?
C44 C84 1.399(5) . ?
C44 C61 1.387(6) . ?
C46 C86 1.410(5) . ?
C46 C9 1.395(6) . ?
C48 H48 0.9500 . ?
C48 C88 1.392(5) . ?
C50 H50 0.9500 . ?
C50 C33 1.390(6) . ?
C52 H52 0.9500 . ?
C54 H54 0.9500 . ?
C54 C71 1.388(6) . ?
C56 H56 0.9500 . ?
C56 C64 1.399(5) . ?
C56 C92 1.399(6) . ?
C58 C68 1.393(6) . ?
C58 C67 1.404(5) . ?
C60 H60 0.9500 . ?
C60 C77 1.383(6) . ?
C62 H62 0.9500 . ?
C62 C13 1.388(6) . ?
C64 C70 1.398(5) . ?
C66 H66 0.9500 . ?
C66 C74 1.396(6) . ?
C66 C27 1.389(6) . ?
C68 H68 0.9500 . ?
C68 C41 1.381(6) . ?
C70 H70 0.9500 . ?
C70 C15 1.385(6) . ?
C72 H72 0.9500 . ?
C74 C55 1.398(5) . ?
C76 H76 0.9500 . ?
C76 C57 1.391(6) . ?
C78 H78 0.9500 . ?
C78 C37 1.381(7) . ?
C80 H80 0.9500 . ?
C80 C53 1.383(6) . ?
C82 H82 0.9500 . ?
C82 C87 1.392(6) . ?
C84 H84 0.9500 . ?
C84 C93 1.388(6) . ?
C86 H86 0.9500 . ?
C86 C81 1.382(6) . ?
C88 H88 0.9500 . ?
C88 C29 1.392(6) . ?
C90 H90 0.9500 . ?
C90 C2 1.383(6) . ?
C92 H92 0.9500 . ?
C92 C49 1.382(6) . ?
C94 H94 0.9500 . ?
C94 C29 1.368(6) . ?
C96 H96 0.9500 . ?
C96 C13 1.395(6) . ?
C96 C2 1.383(6) . ?
C98 H98 0.9500 . ?
C98 C85 1.390(6) . ?
C49 H49 0.9500 . ?
C49 C15 1.386(6) . ?
C25 H25 0.9500 . ?
C25 C31 1.384(6) . ?
C25 C75 1.382(7) . ?
C51 H51 0.9500 . ?
C51 C7 1.373(6) . ?
C13 H13 0.9500 . ?
C53 H53 0.9500 . ?
C53 C59 1.383(6) . ?
C27 H27 0.9500 . ?
C27 C69 1.375(6) . ?
C55 H55 0.9500 . ?
C55 C35 1.391(6) . ?
C7 H7 0.9500 . ?
C7 C33 1.382(6) . ?
C57 H57 0.9500 . ?
C57 C89 1.383(7) . ?
C29 H29 0.9500 . ?
C59 H59 0.9500 . ?
C15 H15 0.9500 . ?
C61 H61 0.9500 . ?
C61 C47 1.388(6) . ?
C31 H31 0.9500 . ?
C31 C63 1.376(6) . ?
C63 H63 0.9500 . ?
C63 C65 1.388(6) . ?
C2 H2 0.9500 . ?
C65 C73 1.393(6) . ?
C65 C45 1.509(7) . ?
C33 H33 0.9500 . ?
C67 H67 0.9500 . ?
C67 C23 1.391(6) . ?
C17 H17A 0.9800 . ?
C17 H17B 0.9800 . ?
C17 H17C 0.9800 . ?
C69 H69 0.9500 . ?
C69 C35 1.386(7) . ?
C35 H35 0.9500 . ?
C71 H71 0.9500 . ?
C71 C77 1.378(6) . ?
C9 H9 0.9500 . ?
C9 C19 1.400(6) . ?
C73 H73 0.9500 . ?
C73 C75 1.379(6) . ?
C37 H37 0.9500 . ?
C37 C85 1.392(7) . ?
C75 H75 0.9500 . ?
C19 H19 0.9500 . ?
C19 C91 1.380(7) . ?
C77 H77 0.9500 . ?
C39 H39 0.9500 . ?
C39 C83 1.361(8) . ?
C39 C21 1.399(7) . ?
C79 H79 0.9500 . ?
C79 C43 1.446(7) . ?
C79 C11 1.370(6) . ?
C5 H5A 0.9800 . ?
C5 H5B 0.9800 . ?
C5 H5C 0.9800 . ?
C81 H81 0.9500 . ?
C81 C91 1.377(7) . ?
C41 H41 0.9500 . ?
C41 C95 1.383(7) . ?
C83 H83 0.9500 . ?
C83 C11 1.403(7) . ?
C21 H21 0.9500 . ?
C21 C43 1.357(7) . ?
C85 H85 0.9500 . ?
C43 H43 0.9500 . ?
C87 H87 0.9500 . ?
C87 C89 1.374(7) . ?
C11 C97 1.482(7) . ?
C89 H89 0.9500 . ?
C45 H45A 0.9800 . ?
C45 H45B 0.9800 . ?
C45 H45C 0.9800 . ?
C91 H91 0.9500 . ?
C23 H23 0.9500 . ?
C23 C95 1.375(8) . ?
C93 H93 0.9500 . ?
C93 C3 1.373(7) . ?
C47 H47 0.9500 . ?
C47 C3 1.380(7) . ?
C95 H95 0.9500 . ?
C3 H3 0.9500 . ?
C97 H97A 0.9800 . ?
C97 H97B 0.9800 . ?
C97 H97C 0.9800 . ?

loop_
_geom_torsion_atom_site_label_1
_geom_torsion_atom_site_label_2
_geom_torsion_atom_site_label_3
_geom_torsion_atom_site_label_4
_geom_torsion
_geom_torsion_site_symmetry_1
_geom_torsion_site_symmetry_2
_geom_torsion_site_symmetry_3
_geom_torsion_site_symmetry_4
_geom_torsion_publ_flag
Pr1 N2 C4 C6 176.8(3) . . . . ?
Pr1 N2 C10 C1 2.3(4) . . . . ?
Pr1 N2 C10 C72 -176.1(3) . . . . ?
Pr1 N1 C1 C10 -8.6(4) . . . . ?
Pr1 N1 C1 C52 169.7(3) . . . . ?
Pr1 N1 C8 C16 -168.2(3) . . . . ?
Si4 C14 C42 C94 -175.3(3) . . . . ?
Si4 C14 C48 C88 176.0(3) . . . . ?
Si4 C38 C62 C13 178.0(3) . . . . ?
Si4 C38 C90 C2 -177.9(3) . . . . ?
Si4 C64 C70 C15 -177.5(4) . . . . ?
Si3 C12 C20 C59 -174.2(3) . . . . ?
Si3 C12 C26 C80 173.9(3) . . . . ?
Si3 C32 C54 C71 178.1(3) . . . . ?
Si3 C58 C68 C41 175.4(3) . . . . ?
Si3 C58 C67 C23 -175.6(3) . . . . ?
Si2 C18 C76 C57 173.1(3) . . . . ?
Si2 C18 C82 C87 -173.8(3) . . . . ?
Si2 C22 C24 C51 172.9(3) . . . . ?
Si2 C22 C50 C33 -173.3(4) . . . . ?
Si2 C46 C86 C81 178.0(4) . . . . ?
Si2 C46 C9 C19 -178.4(4) . . . . ?
Si1 C30 C34 C78 179.1(3) . . . . ?
Si1 C30 C98 C85 -178.2(3) . . . . ?
Si1 C44 C84 C93 -178.7(4) . . . . ?
Si1 C44 C61 C47 178.7(4) . . . . ?
Si1 C74 C55 C35 -173.3(3) . . . . ?
O2 Si2 C18 C76 174.8(3) . . . . ?
O2 Si2 C18 C82 -9.7(4) . . . . ?
O2 Si2 C22 C24 -98.5(4) . . . . ?
O2 Si2 C22 C50 73.8(4) . . . . ?
O2 Si2 C46 C86 35.0(4) . . . . ?
O2 Si2 C46 C9 -146.7(4) . . . . ?
O1 Si1 C30 C34 68.4(3) . . . . ?
O1 Si1 C30 C98 -112.4(3) . . . . ?
O1 Si1 C44 C84 -5.2(4) . . . . ?
O1 Si1 C44 C61 177.7(4) . . . . ?
O1 Si1 C74 C66 33.8(3) . . . . ?
O1 Si1 C74 C55 -152.4(3) . . . . ?
O4 Si4 C14 C42 73.4(3) . . . . ?
O4 Si4 C14 C48 -101.5(3) . . . . ?
O4 Si4 C38 C62 175.3(3) . . . . ?
O4 Si4 C38 C90 -6.8(3) . . . . ?
O4 Si4 C64 C56 19.4(4) . . . . ?
O4 Si4 C64 C70 -162.6(3) . . . . ?
O3 Si3 C12 C20 74.6(3) . . . . ?
O3 Si3 C12 C26 -99.0(3) . . . . ?
O3 Si3 C32 C28 18.3(4) . . . . ?
O3 Si3 C32 C54 -159.8(3) . . . . ?
O3 Si3 C58 C68 33.2(4) . . . . ?
O3 Si3 C58 C67 -150.2(3) . . . . ?
N2 C4 C6 C36 -1.0(6) . . . . ?
N2 C10 C72 C36 -0.2(6) . . . . ?
O6 C36 C72 C10 177.7(3) . . . . ?
N1 C1 C10 N2 4.1(5) . . . . ?
N1 C1 C10 C72 -177.5(3) . . . . ?
N1 C1 C52 C40 -1.7(6) . . . . ?
N1 C8 C16 C40 -1.3(6) . . . . ?
O5 C40 C52 C1 -176.2(4) . . . . ?
C1 N1 C8 C16 3.1(5) . . . . ?
C1 C10 C72 C36 -178.5(3) . . . . ?
C4 N2 C10 C1 179.2(3) . . . . ?
C4 N2 C10 C72 0.8(5) . . . . ?
C4 C6 C36 O6 -177.0(4) . . . . ?
C4 C6 C36 C72 1.5(5) . . . . ?
C6 C36 C72 C10 -1.0(6) . . . . ?
C8 N1 C1 C10 -179.8(3) . . . . ?
C8 N1 C1 C52 -1.5(5) . . . . ?
C8 C16 C40 O5 177.6(4) . . . . ?
C8 C16 C40 C52 -2.0(6) . . . . ?
C10 N2 C4 C6 -0.2(5) . . . . ?
C10 C1 C52 C40 176.5(4) . . . . ?
C12 Si3 O3 Pr1 -9.9(5) . . . . ?
C12 Si3 C32 C28 -101.4(3) . . . . ?
C12 Si3 C32 C54 80.4(4) . . . . ?
C12 Si3 C58 C68 153.9(3) . . . . ?
C12 Si3 C58 C67 -29.5(4) . . . . ?
C12 C20 C59 C53 -0.1(6) . . . . ?
C12 C26 C80 C53 0.3(6) . . . . ?
C14 Si4 O4 Pr1 4.6(5) . . . . ?
C14 Si4 C38 C62 53.8(3) . . . . ?
C14 Si4 C38 C90 -128.2(3) . . . . ?
C14 Si4 C64 C56 141.1(3) . . . . ?
C14 Si4 C64 C70 -41.0(4) . . . . ?
C14 C42 C94 C29 -0.1(6) . . . . ?
C14 C48 C88 C29 -1.4(6) . . . . ?
C16 C40 C52 C1 3.4(6) . . . . ?
C18 Si2 O2 Pr1 109.4(6) . . . . ?
C18 Si2 C22 C24 21.6(4) . . . . ?
C18 Si2 C22 C50 -166.1(4) . . . . ?
C18 Si2 C46 C86 -83.8(4) . . . . ?
C18 Si2 C46 C9 94.5(4) . . . . ?
C18 C76 C57 C89 1.5(6) . . . . ?
C18 C82 C87 C89 -0.1(7) . . . . ?
C20 C12 C26 C80 0.1(5) . . . . ?
C22 Si2 O2 Pr1 -129.6(6) . . . . ?
C22 Si2 C18 C76 53.9(4) . . . . ?
C22 Si2 C18 C82 -130.5(3) . . . . ?
C22 Si2 C46 C86 155.5(3) . . . . ?
C22 Si2 C46 C9 -26.2(4) . . . . ?
C22 C24 C51 C7 -0.3(7) . . . . ?
C22 C50 C33 C7 0.8(8) . . . . ?
C24 C22 C50 C33 -0.6(7) . . . . ?
C24 C51 C7 C33 0.5(7) . . . . ?
C26 C12 C20 C59 -0.3(5) . . . . ?
C26 C80 C53 C59 -0.7(6) . . . . ?
C28 C32 C54 C71 0.0(6) . . . . ?
C28 C60 C77 C71 -0.1(6) . . . . ?
C30 Si1 O1 Pr1 31.3(5) . . . . ?
C30 Si1 C44 C84 -129.5(4) . . . . ?
C30 Si1 C44 C61 53.4(4) . . . . ?
C30 Si1 C74 C66 157.3(3) . . . . ?
C30 Si1 C74 C55 -28.9(4) . . . . ?
C30 C34 C78 C37 -0.9(6) . . . . ?
C30 C98 C85 C37 -0.8(6) . . . . ?
C32 Si3 O3 Pr1 -130.2(5) . . . . ?
C32 Si3 C12 C20 -166.5(3) . . . . ?
C32 Si3 C12 C26 19.9(3) . . . . ?
C32 Si3 C58 C68 -84.9(3) . . . . ?
C32 Si3 C58 C67 91.6(4) . . . . ?
C32 C28 C60 C77 0.1(6) . . . . ?
C32 C54 C71 C77 0.1(7) . . . . ?
C34 C30 C98 C85 1.1(5) . . . . ?
C34 C78 C37 C85 1.2(6) . . . . ?
C38 Si4 O4 Pr1 -115.9(4) . . . . ?
C38 Si4 C14 C42 -166.3(3) . . . . ?
C38 Si4 C14 C48 18.8(3) . . . . ?
C38 Si4 C64 C56 -99.6(3) . . . . ?
C38 Si4 C64 C70 78.4(4) . . . . ?
C38 C62 C13 C96 0.1(6) . . . . ?
C38 C90 C2 C96 -0.3(6) . . . . ?
C42 C14 C48 C88 1.0(5) . . . . ?
C42 C94 C29 C88 -0.3(6) . . . . ?
C44 Si1 O1 Pr1 -91.4(5) . . . . ?
C44 Si1 C30 C34 -169.4(3) . . . . ?
C44 Si1 C30 C98 9.9(4) . . . . ?
C44 Si1 C74 C66 -85.4(3) . . . . ?
C44 Si1 C74 C55 88.3(3) . . . . ?
C44 C84 C93 C3 -0.3(8) . . . . ?
C44 C61 C47 C3 0.1(8) . . . . ?
C46 Si2 O2 Pr1 -9.5(7) . . . . ?
C46 Si2 C18 C76 -66.2(3) . . . . ?
C46 Si2 C18 C82 109.3(3) . . . . ?
C46 Si2 C22 C24 141.5(3) . . . . ?
C46 Si2 C22 C50 -46.2(4) . . . . ?
C46 C86 C81 C91 0.3(7) . . . . ?
C46 C9 C19 C91 0.8(7) . . . . ?
C48 C14 C42 C94 -0.2(5) . . . . ?
C48 C88 C29 C94 1.0(6) . . . . ?
C50 C22 C24 C51 0.4(6) . . . . ?
C52 C1 C10 N2 -174.2(3) . . . . ?
C52 C1 C10 C72 4.2(6) . . . . ?
C54 C71 C77 C60 0.0(7) . . . . ?
C56 C64 C70 C15 0.5(6) . . . . ?
C56 C92 C49 C15 0.5(7) . . . . ?
C58 Si3 O3 Pr1 111.2(5) . . . . ?
C58 Si3 C12 C20 -46.4(3) . . . . ?
C58 Si3 C12 C26 140.0(3) . . . . ?
C58 Si3 C32 C28 137.7(3) . . . . ?
C58 Si3 C32 C54 -40.5(4) . . . . ?
C58 C68 C41 C95 0.6(7) . . . . ?
C58 C67 C23 C95 -0.1(7) . . . . ?
C60 C28 C32 Si3 -178.3(3) . . . . ?
C60 C28 C32 C54 -0.1(6) . . . . ?
C62 C38 C90 C2 0.2(5) . . . . ?
C64 Si4 O4 Pr1 125.3(4) . . . . ?
C64 Si4 C14 C42 -47.3(3) . . . . ?
C64 Si4 C14 C48 137.8(3) . . . . ?
C64 Si4 C38 C62 -65.5(3) . . . . ?
C64 Si4 C38 C90 112.4(3) . . . . ?
C64 C56 C92 C49 0.0(6) . . . . ?
C64 C70 C15 C49 0.1(7) . . . . ?
C66 C74 C55 C35 0.6(6) . . . . ?
C66 C27 C69 C35 1.9(6) . . . . ?
C68 C58 C67 C23 1.1(6) . . . . ?
C68 C41 C95 C23 0.4(7) . . . . ?
C74 Si1 O1 Pr1 151.0(4) . . . . ?
C74 Si1 C30 C34 -54.6(3) . . . . ?
C74 Si1 C30 C98 124.7(3) . . . . ?
C74 Si1 C44 C84 115.8(4) . . . . ?
C74 Si1 C44 C61 -61.3(4) . . . . ?
C74 C66 C27 C69 -1.1(6) . . . . ?
C74 C55 C35 C69 0.2(7) . . . . ?
C76 C18 C82 C87 1.9(6) . . . . ?
C76 C57 C89 C87 0.3(7) . . . . ?
C78 C37 C85 C98 -0.4(6) . . . . ?
C80 C53 C59 C20 0.6(6) . . . . ?
C82 C18 C76 C57 -2.6(6) . . . . ?
C82 C87 C89 C57 -1.0(7) . . . . ?
C84 C44 C61 C47 1.5(7) . . . . ?
C84 C93 C3 C47 2.0(9) . . . . ?
C86 C46 C9 C19 -0.1(7) . . . . ?
C86 C81 C91 C19 0.4(8) . . . . ?
C90 C38 C62 C13 -0.1(5) . . . . ?
C92 C56 C64 Si4 177.5(3) . . . . ?
C92 C56 C64 C70 -0.5(6) . . . . ?
C92 C49 C15 C70 -0.6(7) . . . . ?
C98 C30 C34 C78 -0.3(5) . . . . ?
C25 C31 C63 C65 0.2(6) . . . . ?
C51 C7 C33 C50 -0.7(8) . . . . ?
C13 C96 C2 C90 0.3(6) . . . . ?
C27 C66 C74 Si1 173.8(3) . . . . ?
C27 C66 C74 C55 -0.2(6) . . . . ?
C27 C69 C35 C55 -1.5(7) . . . . ?
C61 C44 C84 C93 -1.4(7) . . . . ?
C61 C47 C3 C93 -1.9(9) . . . . ?
C31 C25 C75 C73 0.6(6) . . . . ?
C31 C63 C65 C73 1.0(6) . . . . ?
C31 C63 C65 C45 179.9(4) . . . . ?
C63 C65 C73 C75 -1.4(6) . . . . ?
C2 C96 C13 C62 -0.2(6) . . . . ?
C65 C73 C75 C25 0.7(6) . . . . ?
C67 C58 C68 C41 -1.4(6) . . . . ?
C67 C23 C95 C41 -0.6(7) . . . . ?
C17 O6 C36 C6 3.9(6) . . . . ?
C17 O6 C36 C72 -174.7(4) . . . . ?
C9 C46 C86 C81 -0.4(6) . . . . ?
C9 C19 C91 C81 -0.9(8) . . . . ?
C75 C25 C31 C63 -1.0(6) . . . . ?
C39 C83 C11 C79 0.4(7) . . . . ?
C39 C83 C11 C97 -176.7(5) . . . . ?
C39 C21 C43 C79 0.4(7) . . . . ?
C5 O5 C40 C16 -4.3(6) . . . . ?
C5 O5 C40 C52 175.3(4) . . . . ?
C83 C39 C21 C43 0.9(8) . . . . ?
C21 C39 C83 C11 -1.3(8) . . . . ?
C43 C79 C11 C83 0.9(7) . . . . ?
C43 C79 C11 C97 178.0(5) . . . . ?
C11 C79 C43 C21 -1.3(7) . . . . ?
C45 C65 C73 C75 179.6(4) . . . . ?
